data_4029609
loop_
_publ_author_name
'Janody, Simon'
'Hermange, Philippe'
'Retailleau, Pascal'
'Thierry, Josiane'
'Dodd, Robert H.'

_publ_section_title
;
 Diastereoselective Three-Component Vinylogous Mannich Reaction of
 Nitrogen Heterocycles, Acyl/Sulfonyl Chlorides, and
 Silyloxyfurans/pyrroles.
;
_journal_issue 12
_journal_name_full 'The Journal of organic chemistry'
_journal_page_first 5673
_journal_page_last 5683
_journal_paper_doi 10.1021/jo500827j
_journal_volume 79
_journal_year 2014
_chemical_formula_moiety 'C24 H24 N2 O4, C Cl3 D'
_chemical_formula_sum 'C25 H24 Cl3 D N2 O4'
_chemical_formula_weight 524.82
_chemical_name_systematic
; 
(R)-tert-butyl 2-((R)-5-acetyl-5,6-dihydrophenanthridin-6-yl)-
5-oxo-2,5-dihydro-1H-pyrrole-1-carboxylate compound with 
deuterated chloroform (1:1) 
;
_space_group_IT_number 15
_symmetry_cell_setting monoclinic
_symmetry_space_group_name_Hall '-C 2yc'
_symmetry_space_group_name_H-M 'C 1 2/c 1'
_atom_sites_solution_hydrogens difmap
_atom_sites_solution_primary direct
_atom_sites_solution_secondary difmap
_audit_creation_method SHELXL-97
_cell_angle_alpha 90.00
_cell_angle_beta 132.200(9)
_cell_angle_gamma 90.00
_cell_formula_units_Z 8
_cell_length_a 32.2117(18)
_cell_length_b 9.1944(4)
_cell_length_c 23.1388(16)
_cell_measurement_reflns_used 4546
_cell_measurement_temperature 293(2)
_cell_measurement_theta_max 67.8
_cell_measurement_theta_min 2.1
_cell_volume 5076.7(9)
_computing_cell_refinement 'CrystalClear-SM Expert 2.0 r4 (Rigaku, 2009)'
_computing_data_collection 'CrystalClear-SM Expert 2.0 r4 (Rigaku, 2009)'
_computing_data_reduction 'CrystalClear-SM Expert 2.0 r4 (Rigaku, 2009)'
_computing_molecular_graphics 'PLATON (Spek, 2003)'
_computing_publication_material 'SHELXL97 (Sheldrick, 2008)'
_computing_structure_refinement 'SHELXL97 (Sheldrick, 2008); CRYSTALBUILDER (Welter, 2006)'
_computing_structure_solution 'SHELXS97 (Sheldrick, 2008)'
_diffrn_ambient_temperature 293(2)
_diffrn_detector_type 'RAPID II large area curved imaging plate detector '
_diffrn_measured_fraction_theta_full 0.961
_diffrn_measured_fraction_theta_max 0.961
_diffrn_measurement_details
;
scan:
    Number of images: 36
               Slice: 20.0000 - 200.0000
         Image width: 5.0000
            Exp time: 300.0000
       Rotation axis: Omega
               Omega: 0.0000
                 Chi: 54.0000
                 Phi: 0.0000
                 XTD: 127.4000
              2theta: 0.0000
scan:
    Number of images: 18
               Slice: 22.0000 - 112.0000
         Image width: 5.0000
            Exp time: 300.0000
       Rotation axis: Omega
               Omega: 0.0000
                 Chi: 0.0000
                 Phi: 0.0000
                 XTD: 127.4000
              2theta: 0.0000
scan:
    Number of images: 18
               Slice: 42.0000 - 132.0000
         Image width: 5.0000
            Exp time: 300.0000
       Rotation axis: Omega
               Omega: 0.0000
                 Chi: 54.0000
                 Phi: 90.0000
                 XTD: 127.4000
              2theta: 0.0000

;
_diffrn_measurement_device_type 'Rigaku rapid II RAXIS conversion'
_diffrn_measurement_method 'profile data from \w-scans'
_diffrn_orient_matrix_type FS_PROCESS
_diffrn_orient_matrix_UB_11 -0.031786
_diffrn_orient_matrix_UB_12 -0.097561
_diffrn_orient_matrix_UB_13 -0.028723
_diffrn_orient_matrix_UB_21 0.061612
_diffrn_orient_matrix_UB_22 -0.080301
_diffrn_orient_matrix_UB_23 0.027619
_diffrn_orient_matrix_UB_31 -0.078128
_diffrn_orient_matrix_UB_32 -0.023634
_diffrn_orient_matrix_UB_33 0.024725
_diffrn_radiation_monochromator graphite
_diffrn_radiation_source 'fine-focus sealed tube'
_diffrn_radiation_type CuK\a
_diffrn_radiation_wavelength 1.54187
_diffrn_reflns_av_R_equivalents 0.0360
_diffrn_reflns_av_sigmaI/netI 0.0581
_diffrn_reflns_limit_h_max 31
_diffrn_reflns_limit_h_min -38
_diffrn_reflns_limit_k_max 11
_diffrn_reflns_limit_k_min -8
_diffrn_reflns_limit_l_max 24
_diffrn_reflns_limit_l_min -27
_diffrn_reflns_number 10748
_diffrn_reflns_theta_full 68.14
_diffrn_reflns_theta_max 68.14
_diffrn_reflns_theta_min 3.70
_exptl_absorpt_coefficient_mu 3.553
_exptl_absorpt_correction_T_max 1.000
_exptl_absorpt_correction_T_min 0.774
_exptl_absorpt_correction_type multi-scan
_exptl_absorpt_process_details 'FS_ABSCOR (Rigaku, 2009)'
_exptl_crystal_colour colourless
_exptl_crystal_density_diffrn 1.373
_exptl_crystal_density_method 'not measured'
_exptl_crystal_description brick
_exptl_crystal_F_000 2176
_exptl_crystal_size_max 0.35
_exptl_crystal_size_mid 0.15
_exptl_crystal_size_min 0.10
_refine_diff_density_max 0.344
_refine_diff_density_min -0.354
_refine_diff_density_rms 0.057
_refine_ls_extinction_coef 0.00053(8)
_refine_ls_extinction_expression Fc^*^=kFc[1+0.001xFc^2^\l^3^/sin(2\q)]^-1/4^
_refine_ls_extinction_method SHELXL
_refine_ls_goodness_of_fit_ref 1.040
_refine_ls_hydrogen_treatment constr
_refine_ls_matrix_type full
_refine_ls_number_parameters 349
_refine_ls_number_reflns 4461
_refine_ls_number_restraints 42
_refine_ls_restrained_S_all 1.074
_refine_ls_R_factor_all 0.0944
_refine_ls_R_factor_gt 0.0570
_refine_ls_shift/su_max 0.002
_refine_ls_shift/su_mean 0.000
_refine_ls_structure_factor_coef Fsqd
_refine_ls_weighting_details 'calc w=1/[\s^2^(Fo^2^)+(0.0946P)^2^+0.0000P] where P=(Fo^2^+2Fc^2^)/3'
_refine_ls_weighting_scheme calc
_refine_ls_wR_factor_gt 0.1530
_refine_ls_wR_factor_ref 0.1881
_reflns_number_gt 2432
_reflns_number_total 4462
_reflns_threshold_expression >2sigma(I)
_cod_data_source_file jo500827j_si_001.cif
_cod_data_source_block SJ351_A
_cod_depositor_comments 'Adding full bibliography for 4029606--4029611.cif.'
_cod_original_sg_symbol_H-M 'C 2/c'
_cod_database_code 4029609

loop_
_symmetry_equiv_pos_as_xyz
'x, y, z'
'-x, y, -z+1/2'
'x+1/2, y+1/2, z'
'-x+1/2, y+1/2, -z+1/2'
'-x, -y, -z'
'x, -y, z-1/2'
'-x+1/2, -y+1/2, -z'
'x+1/2, -y+1/2, z-1/2'

loop_
_atom_site_label
_atom_site_type_symbol
_atom_site_fract_x
_atom_site_fract_y
_atom_site_fract_z
_atom_site_U_iso_or_equiv
_atom_site_adp_type
_atom_site_occupancy
_atom_site_symmetry_multiplicity
_atom_site_calc_flag
_atom_site_refinement_flags
_atom_site_disorder_assembly
_atom_site_disorder_group
O1 O 0.89643(10) 1.2280(3) 1.12460(14) 0.0918(8) Uani 1 1 d . . .
O2 O 0.83886(9) 1.2380(3) 0.96354(14) 0.0835(7) Uani 1 1 d . . .
O3 O 0.80384(8) 1.0122(2) 0.91635(11) 0.0633(6) Uani 1 1 d . . .
O4 O 0.86009(9) 0.6985(2) 0.88734(12) 0.0757(7) Uani 1 1 d . . .
N1 N 0.87723(9) 1.0384(3) 1.04277(13) 0.0541(7) Uani 1 1 d . . .
N2 N 0.92828(9) 0.6951(3) 1.01858(13) 0.0553(7) Uani 1 1 d . . .
C1 C 0.89047(11) 0.8832(3) 1.05087(16) 0.0543(8) Uani 1 1 d . . .
H1 H 0.8558 0.8261 1.0201 0.065 Uiso 1 1 calc R . .
C2 C 0.90113(13) 1.1005(5) 1.1145(2) 0.0669(9) Uani 1 1 d . . .
C3 C 0.92947(13) 0.9828(5) 1.17023(19) 0.0732(10) Uani 1 1 d . . .
H3 H 0.9491 0.9924 1.2231 0.088 Uiso 1 1 calc R . .
C4 C 0.92380(12) 0.8592(4) 1.13585(18) 0.0659(9) Uani 1 1 d . . .
H4 H 0.9385 0.7701 1.1611 0.079 Uiso 1 1 calc R . .
C5 C 0.83854(13) 1.1093(4) 0.97139(19) 0.0601(8) Uani 1 1 d . . .
C6 C 0.76238(14) 1.0523(4) 0.83251(17) 0.0749(10) Uani 1 1 d . . .
C7 C 0.7943(2) 1.0891(5) 0.8084(3) 0.1261(16) Uani 1 1 d . . .
H7A H 0.8202 1.0122 0.8239 0.189 Uiso 1 1 calc R . .
H7B H 0.8146 1.1781 0.8331 0.189 Uiso 1 1 calc R . .
H7C H 0.7686 1.1007 0.7528 0.189 Uiso 1 1 calc R . .
C8 C 0.73010(19) 0.9129(5) 0.7958(2) 0.1307(19) Uani 1 1 d . . .
H8A H 0.7114 0.8907 0.8140 0.196 Uiso 1 1 calc R . .
H8B H 0.7554 0.8354 0.8099 0.196 Uiso 1 1 calc R . .
H8C H 0.7029 0.9235 0.7401 0.196 Uiso 1 1 calc R . .
C9 C 0.72441(16) 1.1738(4) 0.8171(2) 0.1127(15) Uani 1 1 d . . .
H9A H 0.7444 1.2643 0.8344 0.169 Uiso 1 1 calc R . .
H9B H 0.7125 1.1551 0.8449 0.169 Uiso 1 1 calc R . .
H9C H 0.6922 1.1791 0.7622 0.169 Uiso 1 1 calc R . .
C10 C 0.92158(11) 0.8520(3) 1.02228(16) 0.0531(8) Uani 1 1 d . . .
H10 H 0.8979 0.8895 0.9689 0.064 Uiso 1 1 calc R . .
C11 C 0.97142(12) 0.6246(3) 1.09095(17) 0.0520(7) Uani 1 1 d . . .
C12 C 0.96394(13) 0.4893(3) 1.10804(18) 0.0638(9) Uani 1 1 d . . .
H12 H 0.9299 0.4415 1.0718 0.077 Uiso 1 1 calc R . .
C13 C 1.00676(15) 0.4237(4) 1.1788(2) 0.0730(10) Uani 1 1 d . . .
H13 H 1.0016 0.3313 1.1894 0.088 Uiso 1 1 calc R . .
C14 C 1.05685(15) 0.4947(4) 1.2334(2) 0.0785(10) Uani 1 1 d . . .
H14 H 1.0859 0.4498 1.2805 0.094 Uiso 1 1 calc R . .
C15 C 1.06385(13) 0.6328(4) 1.21792(19) 0.0666(9) Uani 1 1 d . . .
H15 H 1.0974 0.6814 1.2558 0.080 Uiso 1 1 calc R . .
C16 C 1.02158(12) 0.7017(3) 1.14657(17) 0.0578(8) Uani 1 1 d . . .
C17 C 1.02646(12) 0.8529(3) 1.12954(17) 0.0564(8) Uani 1 1 d . . .
C18 C 1.07787(13) 0.9237(4) 1.1720(2) 0.0731(10) Uani 1 1 d . . .
H18 H 1.1110 0.8745 1.2111 0.088 Uiso 1 1 calc R . .
C19 C 1.07934(16) 1.0668(5) 1.1556(2) 0.0859(12) Uani 1 1 d . . .
H19 H 1.1137 1.1141 1.1848 0.103 Uiso 1 1 calc R . .
C20 C 1.03126(17) 1.1405(4) 1.0971(3) 0.0836(11) Uani 1 1 d . . .
H20 H 1.0330 1.2371 1.0869 0.100 Uiso 1 1 calc R . .
C21 C 0.98036(14) 1.0706(4) 1.0534(2) 0.0687(9) Uani 1 1 d . . .
H21 H 0.9477 1.1196 1.0128 0.082 Uiso 1 1 calc R . .
C22 C 0.97755(13) 0.9271(3) 1.06951(17) 0.0546(8) Uani 1 1 d . . .
C23 C 0.89823(13) 0.6320(4) 0.94643(19) 0.0592(8) Uani 1 1 d . . .
C24 C 0.91414(14) 0.4826(4) 0.9404(2) 0.0787(10) Uani 1 1 d . . .
H24A H 0.9087 0.4769 0.8943 0.118 Uiso 1 1 calc R . .
H24B H 0.8911 0.4112 0.9376 0.118 Uiso 1 1 calc R . .
H24C H 0.9528 0.4642 0.9855 0.118 Uiso 1 1 calc R . .
C25 C 0.7884(2) 0.4870(7) 0.9930(3) 0.087(5) Uani 0.451(10) 1 d PDU A 1
D25 D 0.8185 0.4175 1.0130 0.105 Uiso 0.451(10) 1 calc PR A 1
Cl1 Cl 0.7741(4) 0.5875(9) 0.9189(4) 0.215(4) Uani 0.451(10) 1 d PDU A 1
Cl2 Cl 0.80832(16) 0.6017(6) 1.0664(2) 0.0919(15) Uani 0.451(10) 1 d PDU A 1
Cl3 Cl 0.7286(2) 0.3952(6) 0.9566(3) 0.123(2) Uani 0.451(10) 1 d PDU A 1
C25B C 0.7786(3) 0.4799(6) 0.9789(4) 0.100(4) Uani 0.549(10) 1 d PDU A 2
D25B D 0.7986 0.3870 0.9956 0.120 Uiso 0.549(10) 1 calc PR A 2
Cl1B Cl 0.78695(14) 0.5749(4) 0.92345(19) 0.0839(12) Uani 0.549(10) 1 d PDU A 2
Cl2B Cl 0.8036(3) 0.5823(9) 1.0587(4) 0.217(4) Uani 0.549(10) 1 d PDU A 2
Cl3B Cl 0.7082(3) 0.4504(11) 0.9230(6) 0.294(5) Uani 0.549(10) 1 d PDU A 2

loop_
_atom_site_aniso_label
_atom_site_aniso_U_11
_atom_site_aniso_U_22
_atom_site_aniso_U_33
_atom_site_aniso_U_23
_atom_site_aniso_U_13
_atom_site_aniso_U_12
O1 0.1044(19) 0.0806(19) 0.0915(19) -0.0323(15) 0.0663(17) -0.0227(15)
O2 0.0894(17) 0.0496(16) 0.0905(18) 0.0045(14) 0.0520(15) 0.0036(12)
O3 0.0675(13) 0.0548(14) 0.0421(11) 0.0013(11) 0.0264(11) 0.0016(11)
O4 0.0763(15) 0.0782(17) 0.0480(13) 0.0014(12) 0.0317(13) -0.0015(12)
N1 0.0534(14) 0.0543(18) 0.0428(14) -0.0015(13) 0.0275(13) 0.0000(12)
N2 0.0589(14) 0.0495(17) 0.0414(14) -0.0019(12) 0.0271(13) -0.0011(12)
C1 0.0525(16) 0.055(2) 0.0480(17) 0.0020(15) 0.0307(15) -0.0010(14)
C2 0.0595(19) 0.080(3) 0.059(2) -0.016(2) 0.0389(18) -0.0151(19)
C3 0.0592(19) 0.109(3) 0.0435(18) -0.001(2) 0.0314(17) 0.002(2)
C4 0.0548(18) 0.088(3) 0.056(2) 0.018(2) 0.0376(17) 0.0092(18)
C5 0.0617(19) 0.057(2) 0.059(2) -0.0044(19) 0.0393(18) -0.0011(18)
C6 0.081(2) 0.075(3) 0.0382(17) 0.0071(18) 0.0274(18) 0.019(2)
C7 0.161(4) 0.151(4) 0.098(3) 0.035(3) 0.100(3) 0.038(3)
C8 0.128(4) 0.092(3) 0.052(2) -0.013(2) 0.011(2) 0.003(3)
C9 0.102(3) 0.120(4) 0.067(2) 0.008(2) 0.036(2) 0.052(3)
C10 0.0598(17) 0.048(2) 0.0455(16) 0.0045(14) 0.0327(15) 0.0015(14)
C11 0.0569(17) 0.0443(19) 0.0491(17) 0.0023(15) 0.0333(16) 0.0012(14)
C12 0.067(2) 0.052(2) 0.061(2) 0.0024(17) 0.0382(18) -0.0010(16)
C13 0.083(2) 0.055(2) 0.067(2) 0.0140(19) 0.045(2) 0.0059(19)
C14 0.072(2) 0.077(3) 0.062(2) 0.017(2) 0.035(2) 0.017(2)
C15 0.0580(19) 0.069(2) 0.0540(19) -0.0017(18) 0.0300(17) 0.0006(17)
C16 0.0591(19) 0.059(2) 0.0530(19) 0.0019(16) 0.0369(17) 0.0020(15)
C17 0.0571(18) 0.055(2) 0.0583(19) -0.0049(16) 0.0395(17) -0.0058(15)
C18 0.063(2) 0.075(3) 0.083(2) -0.005(2) 0.050(2) -0.0106(18)
C19 0.080(3) 0.080(3) 0.112(3) -0.020(2) 0.070(3) -0.025(2)
C20 0.104(3) 0.054(2) 0.128(3) 0.001(2) 0.092(3) -0.008(2)
C21 0.079(2) 0.059(2) 0.087(2) 0.0051(19) 0.063(2) -0.0016(18)
C22 0.0653(19) 0.052(2) 0.0578(18) -0.0043(16) 0.0458(17) -0.0078(16)
C23 0.0580(19) 0.064(2) 0.0515(19) -0.0040(18) 0.0349(17) -0.0070(16)
C24 0.086(2) 0.075(3) 0.071(2) -0.017(2) 0.051(2) -0.010(2)
C25 0.098(8) 0.092(13) 0.103(8) -0.022(8) 0.081(8) -0.007(8)
Cl1 0.348(11) 0.171(6) 0.194(6) 0.012(5) 0.210(8) 0.005(6)
Cl2 0.098(3) 0.088(3) 0.071(2) -0.011(2) 0.048(2) -0.0129(18)
Cl3 0.114(3) 0.153(4) 0.158(3) -0.053(3) 0.113(3) -0.062(2)
C25B 0.121(8) 0.066(10) 0.136(9) 0.015(7) 0.096(8) 0.001(7)
Cl1B 0.096(2) 0.0690(18) 0.0902(19) -0.0055(13) 0.0640(16) -0.0138(11)
Cl2B 0.300(8) 0.204(7) 0.154(5) 0.005(4) 0.156(5) 0.011(5)
Cl3B 0.125(4) 0.411(10) 0.355(9) -0.185(7) 0.165(5) -0.089(5)

loop_
_atom_type_symbol
_atom_type_description
_atom_type_scat_dispersion_real
_atom_type_scat_dispersion_imag
_atom_type_scat_source
C C 0.0181 0.0091 'International Tables Vol C Tables 4.2.6.8 and 6.1.1.4'
H H 0.0000 0.0000 'International Tables Vol C Tables 4.2.6.8 and 6.1.1.4'
Cl Cl 0.3639 0.7018 'International Tables Vol C Tables 4.2.6.8 and 6.1.1.4'
N N 0.0311 0.0180 'International Tables Vol C Tables 4.2.6.8 and 6.1.1.4'
O O 0.0492 0.0322 'International Tables Vol C Tables 4.2.6.8 and 6.1.1.4'

loop_
_geom_angle_atom_site_label_1
_geom_angle_atom_site_label_2
_geom_angle_atom_site_label_3
_geom_angle
C5 O3 C6 121.7(3)
C5 N1 C2 123.8(3)
C5 N1 C1 124.0(3)
C2 N1 C1 111.4(3)
C23 N2 C11 124.8(3)
C23 N2 C10 118.3(2)
C11 N2 C10 116.3(2)
N1 C1 C4 101.7(3)
N1 C1 C10 109.9(2)
C4 C1 C10 115.8(2)
N1 C1 H1 109.7
C4 C1 H1 109.7
C10 C1 H1 109.7
O1 C2 N1 125.3(3)
O1 C2 C3 129.2(3)
N1 C2 C3 105.5(3)
C4 C3 C2 110.9(3)
C4 C3 H3 124.6
C2 C3 H3 124.6
C3 C4 C1 110.5(3)
C3 C4 H4 124.8
C1 C4 H4 124.8
O2 C5 O3 127.4(3)
O2 C5 N1 123.4(3)
O3 C5 N1 109.2(3)
O3 C6 C7 107.6(3)
O3 C6 C8 101.5(3)
C7 C6 C8 111.7(3)
O3 C6 C9 111.6(3)
C7 C6 C9 113.1(3)
C8 C6 C9 110.7(4)
C6 C7 H7A 109.5
C6 C7 H7B 109.5
H7A C7 H7B 109.5
C6 C7 H7C 109.5
H7A C7 H7C 109.5
H7B C7 H7C 109.5
C6 C8 H8A 109.5
C6 C8 H8B 109.5
H8A C8 H8B 109.5
C6 C8 H8C 109.5
H8A C8 H8C 109.5
H8B C8 H8C 109.5
C6 C9 H9A 109.5
C6 C9 H9B 109.5
H9A C9 H9B 109.5
C6 C9 H9C 109.5
H9A C9 H9C 109.5
H9B C9 H9C 109.5
N2 C10 C22 109.9(2)
N2 C10 C1 111.6(2)
C22 C10 C1 114.0(2)
N2 C10 H10 107.0
C22 C10 H10 107.0
C1 C10 H10 107.0
C12 C11 C16 120.6(3)
C12 C11 N2 121.9(3)
C16 C11 N2 117.4(3)
C11 C12 C13 120.4(3)
C11 C12 H12 119.8
C13 C12 H12 119.8
C14 C13 C12 120.2(3)
C14 C13 H13 119.9
C12 C13 H13 119.9
C13 C14 C15 119.7(3)
C13 C14 H14 120.2
C15 C14 H14 120.2
C14 C15 C16 121.6(3)
C14 C15 H15 119.2
C16 C15 H15 119.2
C15 C16 C11 117.5(3)
C15 C16 C17 123.0(3)
C11 C16 C17 119.4(3)
C22 C17 C18 119.2(3)
C22 C17 C16 118.3(3)
C18 C17 C16 122.6(3)
C19 C18 C17 119.7(3)
C19 C18 H18 120.2
C17 C18 H18 120.2
C20 C19 C18 121.3(3)
C20 C19 H19 119.4
C18 C19 H19 119.4
C19 C20 C21 119.6(4)
C19 C20 H20 120.2
C21 C20 H20 120.2
C20 C21 C22 120.4(3)
C20 C21 H21 119.8
C22 C21 H21 119.8
C21 C22 C17 119.9(3)
C21 C22 C10 120.1(3)
C17 C22 C10 120.0(3)
O4 C23 N2 120.4(3)
O4 C23 C24 120.1(3)
N2 C23 C24 119.5(3)
C23 C24 H24A 109.5
C23 C24 H24B 109.5
H24A C24 H24B 109.5
C23 C24 H24C 109.5
H24A C24 H24C 109.5
H24B C24 H24C 109.5
Cl2 C25 Cl1 109.2(2)
Cl2 C25 Cl3 109.8(2)
Cl1 C25 Cl3 108.4(3)
Cl2 C25 D25 109.8
Cl1 C25 D25 109.8
Cl3 C25 D25 109.8
Cl2B C25B Cl1B 109.2(2)
Cl2B C25B Cl3B 109.0(2)
Cl1B C25B Cl3B 107.9(2)
Cl2B C25B D25B 110.2
Cl1B C25B D25B 110.2
Cl3B C25B D25B 110.2

loop_
_geom_bond_atom_site_label_1
_geom_bond_atom_site_label_2
_geom_bond_distance
O1 C2 1.224(4)
O2 C5 1.198(3)
O3 C5 1.325(4)
O3 C6 1.484(3)
O4 C23 1.223(3)
N1 C5 1.393(4)
N1 C2 1.399(4)
N1 C1 1.465(4)
N2 C23 1.375(4)
N2 C11 1.425(3)
N2 C10 1.470(3)
C1 C4 1.494(4)
C1 C10 1.554(4)
C1 H1 0.9800
C2 C3 1.444(5)
C3 C4 1.328(4)
C3 H3 0.9300
C4 H4 0.9300
C6 C7 1.502(5)
C6 C8 1.503(5)
C6 C9 1.511(4)
C7 H7A 0.9600
C7 H7B 0.9600
C7 H7C 0.9600
C8 H8A 0.9600
C8 H8B 0.9600
C8 H8C 0.9600
C9 H9A 0.9600
C9 H9B 0.9600
C9 H9C 0.9600
C10 C22 1.508(4)
C10 H10 0.9800
C11 C12 1.375(4)
C11 C16 1.405(4)
C12 C13 1.382(4)
C12 H12 0.9300
C13 C14 1.374(4)
C13 H13 0.9300
C14 C15 1.378(4)
C14 H14 0.9300
C15 C16 1.400(4)
C15 H15 0.9300
C16 C17 1.482(4)
C17 C22 1.391(4)
C17 C18 1.395(4)
C18 C19 1.379(5)
C18 H18 0.9300
C19 C20 1.369(5)
C19 H19 0.9300
C20 C21 1.377(4)
C20 H20 0.9300
C21 C22 1.391(4)
C21 H21 0.9300
C23 C24 1.505(4)
C24 H24A 0.9600
C24 H24B 0.9600
C24 H24C 0.9600
C25 Cl2 1.716(2)
C25 Cl1 1.717(3)
C25 Cl3 1.717(3)
C25 D25 0.9800
C25B Cl2B 1.716(2)
C25B Cl1B 1.716(2)
C25B Cl3B 1.717(2)
C25B D25B 0.9800

loop_
_geom_torsion_atom_site_label_1
_geom_torsion_atom_site_label_2
_geom_torsion_atom_site_label_3
_geom_torsion_atom_site_label_4
_geom_torsion
C5 N1 C1 C4 -168.7(3)
C2 N1 C1 C4 1.6(3)
C5 N1 C1 C10 68.2(3)
C2 N1 C1 C10 -121.5(3)
C5 N1 C2 O1 -9.1(5)
C1 N1 C2 O1 -179.4(3)
C5 N1 C2 C3 169.0(3)
C1 N1 C2 C3 -1.3(3)
O1 C2 C3 C4 178.4(3)
N1 C2 C3 C4 0.4(3)
C2 C3 C4 C1 0.7(4)
N1 C1 C4 C3 -1.4(3)
C10 C1 C4 C3 117.7(3)
C6 O3 C5 O2 6.4(5)
C6 O3 C5 N1 -172.3(2)
C2 N1 C5 O2 32.8(4)
C1 N1 C5 O2 -158.1(3)
C2 N1 C5 O3 -148.5(3)
C1 N1 C5 O3 20.7(4)
C5 O3 C6 C7 68.3(4)
C5 O3 C6 C8 -174.3(3)
C5 O3 C6 C9 -56.4(4)
C23 N2 C10 C22 -121.8(3)
C11 N2 C10 C22 49.9(3)
C23 N2 C10 C1 110.8(3)
C11 N2 C10 C1 -77.5(3)
N1 C1 C10 N2 -171.6(2)
C4 C1 C10 N2 73.9(3)
N1 C1 C10 C22 63.2(3)
C4 C1 C10 C22 -51.3(4)
C23 N2 C11 C12 -49.7(4)
C10 N2 C11 C12 139.2(3)
C23 N2 C11 C16 133.4(3)
C10 N2 C11 C16 -37.7(3)
C16 C11 C12 C13 -3.3(5)
N2 C11 C12 C13 179.8(3)
C11 C12 C13 C14 1.4(5)
C12 C13 C14 C15 1.3(5)
C13 C14 C15 C16 -2.0(5)
C14 C15 C16 C11 0.1(4)
C14 C15 C16 C17 176.6(3)
C12 C11 C16 C15 2.6(4)
N2 C11 C16 C15 179.6(2)
C12 C11 C16 C17 -174.1(3)
N2 C11 C16 C17 2.9(4)
C15 C16 C17 C22 -159.7(3)
C11 C16 C17 C22 16.7(4)
C15 C16 C17 C18 19.4(4)
C11 C16 C17 C18 -164.2(3)
C22 C17 C18 C19 2.1(5)
C16 C17 C18 C19 -177.0(3)
C17 C18 C19 C20 -1.5(5)
C18 C19 C20 C21 -0.3(6)
C19 C20 C21 C22 1.4(5)
C20 C21 C22 C17 -0.8(5)
C20 C21 C22 C10 179.0(3)
C18 C17 C22 C21 -1.0(4)
C16 C17 C22 C21 178.1(3)
C18 C17 C22 C10 179.3(3)
C16 C17 C22 C10 -1.6(4)
N2 C10 C22 C21 150.3(3)
C1 C10 C22 C21 -83.7(3)
N2 C10 C22 C17 -30.0(3)
C1 C10 C22 C17 96.1(3)
C11 N2 C23 O4 176.6(3)
C10 N2 C23 O4 -12.4(4)
C11 N2 C23 C24 -5.9(4)
C10 N2 C23 C24 165.0(3)
